data_7712948
loop_
_publ_author_name
'Su, Zhao-Min'
'Wang, Yongchun'
'Xu, Zhikun'
'Shang, Wenhui'
'Jia, Zhiyu'
'Yang, Guo-Yu'

_publ_section_title
;
 A {Cu6}-Added Polyoxometalate Cluster-organic Framework: Synthesis,
 Structure and Application as a Solid Support for Enzyme Immobilization
;
_journal_name_full 'Dalton Transactions'
_journal_paper_doi 10.1039/D3DT00822C
_journal_year 2023
_chemical_formula_sum 'C16.5 H55.5 Cl0.25 Cu6.5 N7 Na0.25 O46.25 P W9'
_chemical_formula_weight 3205.42
_space_group_crystal_system monoclinic
_space_group_IT_number 14
_space_group_name_Hall '-P 2ybc'
_space_group_name_H-M_alt 'P 1 21/c 1'
_atom_sites_solution_hydrogens mixed
_audit_creation_method SHELXL-2019/2
_audit_update_record
;
2023-05-02 deposited with the CCDC.	2023-05-04 downloaded from the CCDC.
;
_cell_angle_alpha 90
_cell_angle_beta 91.529(3)
_cell_angle_gamma 90
_cell_formula_units_Z 4
_cell_length_a 10.9919(11)
_cell_length_b 20.479(2)
_cell_length_c 27.193(3)
_cell_measurement_reflns_used 9709
_cell_measurement_temperature 173(2)
_cell_measurement_theta_max 31.36
_cell_measurement_theta_min 2.22
_cell_volume 6119.0(11)
_computing_cell_refinement 'Bruker SAINT'
_computing_data_collection 'Bruker APEX2'
_computing_data_reduction 'Bruker SAINT'
_computing_molecular_graphics 'Bruker SHELXTL'
_computing_publication_material 'Bruker SHELXTL'
_computing_structure_refinement 'SHELXL-2019/2 (Sheldrick, 2019)'
_computing_structure_solution 'SHELXT 2014/4 (Sheldrick, 2014)'
_diffrn_ambient_temperature 173(2)
_diffrn_measured_fraction_theta_full 1.000
_diffrn_measured_fraction_theta_max 0.992
_diffrn_measurement_device_type 'Bruker APEX-II CCD'
_diffrn_measurement_method '\f and \w scans'
_diffrn_radiation_type MoK\a
_diffrn_radiation_wavelength 0.71073
_diffrn_reflns_av_R_equivalents 0.0424
_diffrn_reflns_av_unetI/netI 0.0359
_diffrn_reflns_Laue_measured_fraction_full 1.000
_diffrn_reflns_Laue_measured_fraction_max 0.992
_diffrn_reflns_limit_h_max 15
_diffrn_reflns_limit_h_min -15
_diffrn_reflns_limit_k_max 28
_diffrn_reflns_limit_k_min -28
_diffrn_reflns_limit_l_max 38
_diffrn_reflns_limit_l_min -38
_diffrn_reflns_number 82582
_diffrn_reflns_point_group_measured_fraction_full 1.000
_diffrn_reflns_point_group_measured_fraction_max 0.992
_diffrn_reflns_theta_full 25.242
_diffrn_reflns_theta_max 30.000
_diffrn_reflns_theta_min 1.798
_exptl_absorpt_coefficient_mu 19.188
_exptl_absorpt_correction_T_max 0.746
_exptl_absorpt_correction_T_min 0.397
_exptl_absorpt_correction_type multi-scan
_exptl_absorpt_process_details sadabs
_exptl_crystal_colour green
_exptl_crystal_density_diffrn 3.479
_exptl_crystal_description block
_exptl_crystal_F_000 5800
_exptl_crystal_size_max 0.250
_exptl_crystal_size_mid 0.220
_exptl_crystal_size_min 0.180
_refine_diff_density_max 2.623
_refine_diff_density_min -2.752
_refine_diff_density_rms 0.248
_refine_ls_extinction_method none
_refine_ls_goodness_of_fit_ref 1.067
_refine_ls_hydrogen_treatment mixed
_refine_ls_matrix_type full
_refine_ls_number_parameters 926
_refine_ls_number_reflns 17725
_refine_ls_number_restraints 152
_refine_ls_restrained_S_all 1.071
_refine_ls_R_factor_all 0.0442
_refine_ls_R_factor_gt 0.0322
_refine_ls_shift/su_max 0.002
_refine_ls_shift/su_mean 0.000
_refine_ls_structure_factor_coef Fsqd
_refine_ls_weighting_details 'w=1/[\s^2^(Fo^2^)+(0.0125P)^2^+69.1901P] where P=(Fo^2^+2Fc^2^)/3'
_refine_ls_weighting_scheme calc
_refine_ls_wR_factor_gt 0.0617
_refine_ls_wR_factor_ref 0.0651
_reflns_Friedel_coverage 0.000
_reflns_number_gt 14898
_reflns_number_total 17725
_reflns_threshold_expression 'I > 2\s(I)'
_cod_data_source_file d3dt00822c2.cif
_cod_data_source_block platon_sq
_cod_original_cell_volume 6119.2(11)
_cod_original_sg_symbol_H-M 'P 21/c'
_cod_original_formula_sum 'C16.50 H55.50 Cl0.25 Cu6.50 N7 Na0.25 O46.25 P W9'
_cod_database_code 7712948
_shelx_shelxl_version_number 2019/2
_shelx_space_group_comment
; 
The symmetry employed for this shelxl refinement is uniquely defined 
by the following loop, which should always be used as a source of 
symmetry information in preference to the above space-group names. 
They are only intended as comments. 
;
_shelx_estimated_absorpt_t_min 0.086
_shelx_estimated_absorpt_t_max 0.130

loop_
_space_group_symop_operation_xyz
'x, y, z'
'-x, y+1/2, -z+1/2'
'-x, -y, -z'
'x, -y-1/2, z-1/2'

loop_
_atom_site_label
_atom_site_type_symbol
_atom_site_fract_x
_atom_site_fract_y
_atom_site_fract_z
_atom_site_U_iso_or_equiv
_atom_site_adp_type
_atom_site_occupancy
_atom_site_site_symmetry_order
_atom_site_calc_flag
_atom_site_refinement_flags_posn
_atom_site_refinement_flags_adp
_atom_site_refinement_flags_occupancy
_atom_site_disorder_assembly
_atom_site_disorder_group
P1 P 0.34960(13) 0.65123(7) 0.71301(6) 0.0093(3) Uani 1 1 d . . . . .
W1 W 0.10333(2) 0.75339(2) 0.75228(2) 0.01844(6) Uani 1 1 d . . . . .
W2 W 0.31235(3) 0.81070(2) 0.65543(2) 0.01921(6) Uani 1 1 d . . . . .
W3 W 0.09254(2) 0.67615(2) 0.62932(2) 0.02266(6) Uani 1 1 d . . . . .
W4 W 0.35043(2) 0.72719(2) 0.83049(2) 0.01374(5) Uani 1 1 d . . . . .
W5 W 0.55919(2) 0.77947(2) 0.73313(2) 0.01318(5) Uani 1 1 d . . . . .
W6 W 0.54882(3) 0.70992(2) 0.62075(2) 0.01849(6) Uani 1 1 d . . . . .
W7 W 0.32737(2) 0.57617(2) 0.59395(2) 0.01954(6) Uani 1 1 d . . . . .
W8 W 0.13863(2) 0.52418(2) 0.68245(2) 0.02009(6) Uani 1 1 d . . . . .
W9 W 0.15468(2) 0.60282(2) 0.80585(2) 0.01789(6) Uani 1 1 d . . . . .
Cu1 Cu 0.46734(6) 0.56414(3) 0.80197(3) 0.01217(14) Uani 1 1 d . . . . .
Cu2 Cu 0.45527(6) 0.49507(3) 0.69726(3) 0.01300(14) Uani 1 1 d . . . . .
Cu3 Cu 0.64555(6) 0.61344(3) 0.72228(3) 0.01138(13) Uani 1 1 d . . . . .
Cu4 Cu 0.64992(7) 0.66475(4) 0.83439(3) 0.01736(15) Uani 1 1 d . . . . .
Cu5 Cu 0.29846(7) 0.44266(4) 0.77671(3) 0.01799(16) Uani 1 1 d . . . . .
Cu6 Cu 0.62888(7) 0.53788(4) 0.62251(3) 0.01894(16) Uani 1 1 d . . . . .
O1 O 0.2077(4) 0.8021(2) 0.71049(18) 0.0198(9) Uani 1 1 d . . . . .
O2 O 0.2006(4) 0.7474(2) 0.62641(18) 0.0235(10) Uani 1 1 d . . . . .
O3 O 0.0546(4) 0.7083(2) 0.69306(19) 0.0225(10) Uani 1 1 d . . . . .
O4 O -0.0156(4) 0.8057(2) 0.7606(2) 0.0322(13) Uani 1 1 d . . . . .
O5 O 0.2622(5) 0.8826(2) 0.6291(2) 0.0334(13) Uani 1 1 d . . . . .
O6 O -0.0295(5) 0.7015(3) 0.5946(2) 0.0368(14) Uani 1 1 d . . . . .
O7 O 0.2070(4) 0.7789(2) 0.80560(18) 0.0191(9) Uani 1 1 d . . . . .
O8 O 0.4365(4) 0.8391(2) 0.69837(17) 0.0182(9) Uani 1 1 d . . . . .
O9 O 0.4260(5) 0.7815(2) 0.60981(17) 0.0235(10) Uani 1 1 d . . . . .
O10 O 0.1866(5) 0.6327(2) 0.58115(18) 0.0257(11) Uani 1 1 d . . . . .
O11 O 0.0392(4) 0.5925(2) 0.65071(19) 0.0239(11) Uani 1 1 d . . . . .
O12 O 0.0531(4) 0.6796(2) 0.78755(19) 0.0217(10) Uani 1 1 d . . . . .
O13 O 0.4437(4) 0.77897(19) 0.78453(16) 0.0150(8) Uani 1 1 d . . . . .
O14 O 0.6158(4) 0.7718(2) 0.66668(17) 0.0184(9) Uani 1 1 d . . . . .
O15 O 0.4257(4) 0.6531(2) 0.59332(17) 0.0214(10) Uani 1 1 d . . . . .
O16 O 0.2098(4) 0.5165(2) 0.61949(18) 0.0221(10) Uani 1 1 d . . . . .
O17 O 0.1022(4) 0.5653(2) 0.74410(18) 0.0194(9) Uani 1 1 d . . . . .
O18 O 0.2321(4) 0.6660(2) 0.85081(18) 0.0192(9) Uani 1 1 d . . . . .
O19 O 0.3788(5) 0.7693(2) 0.88402(18) 0.0247(10) Uani 1 1 d . . . . .
O20 O 0.6595(4) 0.8376(2) 0.75566(18) 0.0196(9) Uani 1 1 d . . . . .
O21 O 0.6358(5) 0.7216(2) 0.56996(18) 0.0300(12) Uani 1 1 d . . . . .
O22 O 0.3484(5) 0.5473(3) 0.53552(19) 0.0312(12) Uani 1 1 d . . . . .
O23 O 0.0334(5) 0.4619(2) 0.6816(2) 0.0347(13) Uani 1 1 d . . . . .
O24 O 0.0568(5) 0.5630(2) 0.8447(2) 0.0324(13) Uani 1 1 d . . . . .
O25 O 0.4699(4) 0.6670(2) 0.82982(16) 0.0166(9) Uani 1 1 d . . . . .
O26 O 0.6306(4) 0.70396(19) 0.74957(16) 0.0138(8) Uani 1 1 d . . . . .
O27 O 0.6232(4) 0.6438(2) 0.65370(16) 0.0169(9) Uani 1 1 d . . . . .
O28 O 0.4473(4) 0.5337(2) 0.63111(16) 0.0147(8) Uani 1 1 d . . . . .
O29 O 0.2761(4) 0.4861(2) 0.70987(17) 0.0163(9) Uani 1 1 d . . . . .
O30 O 0.2903(4) 0.55374(19) 0.80807(16) 0.0151(9) Uani 1 1 d . . . . .
O31 O 0.2712(4) 0.67554(19) 0.75568(16) 0.0127(8) Uani 1 1 d . . . . .
O32 O 0.4139(4) 0.71134(19) 0.69071(16) 0.0133(8) Uani 1 1 d . . . . .
O33 O 0.2652(4) 0.6207(2) 0.67312(17) 0.0157(9) Uani 1 1 d . . . . .
O34 O 0.4400(4) 0.60126(19) 0.73211(15) 0.0116(8) Uani 1 1 d . . . . .
O35 O 0.6390(4) 0.5853(2) 0.79146(16) 0.0146(8) Uani 1 1 d D . . . .
H35 H 0.692(5) 0.557(2) 0.797(3) 0.017 Uiso 1 1 d D U . . .
O36 O 0.4664(4) 0.4668(2) 0.76494(16) 0.0148(8) Uani 1 1 d D . . . .
H36 H 0.512(5) 0.435(2) 0.771(3) 0.018 Uiso 1 1 d D U . . .
O37 O 0.6301(4) 0.5235(2) 0.69388(16) 0.0143(8) Uani 1 1 d D . . . .
H37 H 0.676(5) 0.493(2) 0.703(3) 0.017 Uiso 1 1 d D U . . .
O38 O 0.4926(5) 0.5277(2) 0.86838(18) 0.0255(11) Uani 1 1 d . . . . .
O39 O 0.6269(6) 0.5986(3) 0.9019(2) 0.0435(16) Uani 1 1 d . . . . .
O40 O 0.4945(7) 0.3968(3) 0.6620(2) 0.0464(17) Uani 1 1 d . . . . .
O41 O 0.8510(5) 0.6192(3) 0.7244(2) 0.0407(15) Uani 1 1 d . . . . .
C1 C 0.6059(19) 0.5094(14) 0.9860(10) 0.032(4) Uani 0.5 1 d D U P A -1
H1 H 0.687943 0.513184 0.976317 0.039 Uiso 0.5 1 calc R U P A -1
C2 C 0.5118(16) 0.5298(12) 0.9539(7) 0.026(3) Uani 0.5 1 d D U P A -1
C3 C 0.3885(17) 0.5268(17) 0.9695(11) 0.035(4) Uani 0.5 1 d D U P A -1
C4 C 0.2912(12) 0.5512(8) 0.9397(5) 0.030(3) Uani 0.5 1 d D . P A -1
H4 H 0.306145 0.569084 0.908225 0.036 Uiso 0.5 1 calc R U P A -1
C5 C 0.1742(14) 0.5487(9) 0.9569(6) 0.039(4) Uani 0.5 1 d D . P A -1
H5 H 0.108826 0.562606 0.935891 0.046 Uiso 0.5 1 calc R U P A -1
C1' C 0.3632(17) 0.5027(14) 1.0177(10) 0.032(4) Uani 0.5 1 d D . P A -1
C2' C 0.4600(18) 0.4792(12) 1.0474(8) 0.026(3) Uani 0.5 1 d . . P A -1
C3' C 0.581(2) 0.4837(16) 1.0320(12) 0.035(4) Uani 0.5 1 d . . P A -1
H3' H 0.645271 0.469097 1.053078 0.043 Uiso 0.5 1 calc R U P A -1
C4' C 0.2420(14) 0.5005(9) 1.0333(6) 0.042(4) Uani 0.5 1 d D . P A -1
H4' H 0.223987 0.481184 1.063974 0.050 Uiso 0.5 1 calc R U P A -1
C5' C 0.1483(17) 0.5268(12) 1.0038(7) 0.056(6) Uani 0.5 1 d D . P A -1
H5' H 0.067959 0.529571 1.015598 0.067 Uiso 0.5 1 calc R U P A -1
C6 C 0.5518(8) 0.5526(4) 0.9040(3) 0.0306(17) Uani 1 1 d D . . . .
N1 N 0.6645(6) 0.7530(3) 0.8660(3) 0.0356(16) Uani 1 1 d . . . . .
H1A H 0.614192 0.781966 0.850364 0.043 Uiso 1 1 calc R U . . .
H1B H 0.643637 0.750667 0.898158 0.043 Uiso 1 1 calc R U . . .
N2 N 0.8298(5) 0.6620(4) 0.8418(2) 0.0317(15) Uani 1 1 d . . . . .
H2A H 0.853212 0.623632 0.856110 0.038 Uiso 1 1 calc R U . . .
H2B H 0.863750 0.664423 0.811740 0.038 Uiso 1 1 calc R U . . .
C7 C 0.8216(15) 0.8377(8) 0.8889(8) 0.131(8) Uani 1 1 d . . . . .
H7A H 0.801487 0.832792 0.923635 0.197 Uiso 1 1 calc R U . . .
H7B H 0.771840 0.872580 0.874102 0.197 Uiso 1 1 calc R U . . .
H7C H 0.907922 0.848779 0.886459 0.197 Uiso 1 1 calc R U . . .
C8 C 0.7962(10) 0.7745(6) 0.8622(6) 0.079(4) Uani 1 1 d . . . . .
H8 H 0.807161 0.784512 0.826595 0.095 Uiso 1 1 calc R U . . .
C9 C 0.8716(9) 0.7168(6) 0.8724(5) 0.073(4) Uani 1 1 d . . . . .
H9A H 0.957568 0.726712 0.865476 0.088 Uiso 1 1 calc R U . . .
H9B H 0.866648 0.704906 0.907591 0.088 Uiso 1 1 calc R U . . .
N3 N 0.3263(7) 0.4146(3) 0.8469(2) 0.0342(16) Uani 0.66 1 d . . P B 1
H3A H 0.363513 0.374884 0.847963 0.041 Uiso 0.66 1 calc R U P B 1
H3B H 0.374861 0.443908 0.863088 0.041 Uiso 0.66 1 calc R U P B 1
N4 N 0.1266(6) 0.4185(3) 0.7875(3) 0.0358(17) Uani 0.66 1 d . . P B 1
H4A H 0.080156 0.455119 0.789851 0.043 Uiso 0.66 1 calc R U P B 1
H4B H 0.097158 0.394210 0.761809 0.043 Uiso 0.66 1 calc R U P B 1
C10 C 0.1973(13) 0.3730(7) 0.9164(5) 0.043(3) Uani 0.66 1 d . . P B 1
H10A H 0.118361 0.381725 0.931015 0.065 Uiso 0.66 1 calc R U P B 1
H10B H 0.262749 0.386110 0.939539 0.065 Uiso 0.66 1 calc R U P B 1
H10C H 0.204357 0.326287 0.909296 0.065 Uiso 0.66 1 calc R U P B 1
C11 C 0.2070(11) 0.4108(4) 0.8701(4) 0.059(3) Uani 0.66 1 d . . P B 1
H11 H 0.178207 0.456327 0.876260 0.071 Uiso 0.66 1 calc R U P B 1
C12 C 0.1224(10) 0.3800(4) 0.8342(4) 0.058(3) Uani 0.66 1 d . . P B 1
H12A H 0.038751 0.380036 0.846841 0.070 Uiso 0.66 1 calc R U P B 1
H12B H 0.146847 0.334222 0.828189 0.070 Uiso 0.66 1 calc R U P B 1
N3' N 0.1266(6) 0.4185(3) 0.7875(3) 0.0358(17) Uani 0.34 1 d . . P B 2
H3'A H 0.080156 0.455119 0.789851 0.043 Uiso 0.34 1 calc R U P B 2
H3'B H 0.097158 0.394210 0.761809 0.043 Uiso 0.34 1 calc R U P B 2
N4' N 0.3263(7) 0.4146(3) 0.8469(2) 0.0342(16) Uani 0.34 1 d . . P B 2
H4'A H 0.363513 0.374884 0.847963 0.041 Uiso 0.34 1 calc R U P B 2
H4'B H 0.374861 0.443908 0.863088 0.041 Uiso 0.34 1 calc R U P B 2
C10' C 0.0180(19) 0.3753(13) 0.8680(9) 0.042(6) Uani 0.34 1 d D . P B 2
H10D H 0.034754 0.341284 0.892618 0.063 Uiso 0.34 1 calc R U P B 2
H10E H -0.056226 0.364296 0.849075 0.063 Uiso 0.34 1 calc R U P B 2
H10F H 0.007080 0.417318 0.884608 0.063 Uiso 0.34 1 calc R U P B 2
C11' C 0.1224(10) 0.3800(4) 0.8342(4) 0.058(3) Uani 0.34 1 d D . P B 2
H11' H 0.152108 0.334817 0.827422 0.070 Uiso 0.34 1 calc R U P B 2
C12' C 0.2070(11) 0.4108(4) 0.8701(4) 0.059(3) Uani 0.34 1 d . . P B 2
H12C H 0.178193 0.455080 0.878639 0.071 Uiso 0.34 1 calc R U P B 2
H12D H 0.213026 0.384404 0.900550 0.071 Uiso 0.34 1 calc R U P B 2
N5 N 0.8062(6) 0.5228(4) 0.6164(3) 0.0453(19) Uani 0.5 1 d . . P C 1
H5A H 0.848798 0.554695 0.632505 0.054 Uiso 0.5 1 calc R U P C 1
H5B H 0.827141 0.483655 0.630081 0.054 Uiso 0.5 1 calc R U P C 1
N6 N 0.6305(7) 0.5569(4) 0.5511(2) 0.0383(17) Uani 0.5 1 d . . P C 1
H6A H 0.602854 0.521809 0.533610 0.046 Uiso 0.5 1 calc R U P C 1
H6B H 0.581706 0.591679 0.543862 0.046 Uiso 0.5 1 calc R U P C 1
C13 C 0.9582(17) 0.5132(17) 0.5447(9) 0.095(10) Uani 0.5 1 d D U P C 1
H13A H 0.952269 0.501495 0.509767 0.143 Uiso 0.5 1 calc R U P C 1
H13B H 0.998821 0.477867 0.563117 0.143 Uiso 0.5 1 calc R U P C 1
H13C H 1.005420 0.553507 0.548652 0.143 Uiso 0.5 1 calc R U P C 1
C14 C 0.8360(10) 0.5230(8) 0.5635(5) 0.080(4) Uani 0.5 1 d D . P C 1
H14 H 0.795573 0.481641 0.552359 0.096 Uiso 0.5 1 calc R U P C 1
C15 C 0.7567(11) 0.5715(6) 0.5389(5) 0.077(4) Uani 0.5 1 d . . P C 1
H15A H 0.778810 0.616006 0.550186 0.092 Uiso 0.5 1 calc R U P C 1
H15B H 0.766355 0.569387 0.502831 0.092 Uiso 0.5 1 calc R U P C 1
N5' N 0.6305(7) 0.5569(4) 0.5511(2) 0.0383(17) Uani 0.5 1 d . . P C 2
H5'A H 0.602854 0.521809 0.533610 0.046 Uiso 0.5 1 calc R U P C 2
H5'B H 0.581706 0.591679 0.543862 0.046 Uiso 0.5 1 calc R U P C 2
N6' N 0.8062(6) 0.5228(4) 0.6164(3) 0.0453(19) Uani 0.5 1 d . . P C 2
H6'A H 0.848798 0.554695 0.632505 0.054 Uiso 0.5 1 calc R U P C 2
H6'B H 0.827141 0.483655 0.630081 0.054 Uiso 0.5 1 calc R U P C 2
C13' C 0.795(3) 0.5970(13) 0.4913(7) 0.082(8) Uani 0.5 1 d D . P C 2
H13D H 0.776038 0.564981 0.465423 0.123 Uiso 0.5 1 calc R U P C 2
H13E H 0.883119 0.605061 0.492657 0.123 Uiso 0.5 1 calc R U P C 2
H13F H 0.752190 0.637907 0.483989 0.123 Uiso 0.5 1 calc R U P C 2
C14' C 0.7567(11) 0.5715(6) 0.5389(5) 0.077(4) Uani 0.5 1 d D . P C 2
H14' H 0.772551 0.610414 0.560333 0.092 Uiso 0.5 1 calc R U P C 2
C15' C 0.8360(10) 0.5230(8) 0.5635(5) 0.080(4) Uani 0.5 1 d . . P C 2
H15C H 0.922520 0.534760 0.559432 0.096 Uiso 0.5 1 calc R U P C 2
H15D H 0.821785 0.479251 0.548988 0.096 Uiso 0.5 1 calc R U P C 2
C16 C 0.123(3) 0.6731(14) 1.0057(16) 0.168(13) Uani 0.5 1 d D U P . .
H16A H 0.134341 0.648686 0.975173 0.252 Uiso 0.5 1 calc R U P . .
H16B H 0.038003 0.686933 1.007575 0.252 Uiso 0.5 1 calc R U P . .
H16C H 0.143949 0.645051 1.033934 0.252 Uiso 0.5 1 calc R U P . .
C17 C 0.205(2) 0.7329(12) 1.0065(11) 0.107(6) Uani 0.5 1 d D U P F .
H17 H 0.210974 0.747674 1.041555 0.129 Uiso 0.5 1 calc R U P . .
C18 C 0.135(2) 0.7856(11) 0.9786(11) 0.097(7) Uani 0.5 1 d D U P F .
H18A H 0.099492 0.768689 0.947248 0.116 Uiso 0.5 1 calc R U P . .
H18B H 0.068972 0.803865 0.998605 0.116 Uiso 0.5 1 calc R U P . .
N7 N 0.326(2) 0.7150(13) 0.9936(10) 0.112(7) Uani 0.5 1 d D U P . .
H7D H 0.324834 0.681144 0.971879 0.134 Uiso 0.5 1 calc R U P D 1
H7E H 0.371085 0.703143 1.020738 0.134 Uiso 0.5 1 calc R U P D 1
N8 N 0.2294(17) 0.8340(9) 0.9701(7) 0.061(5) Uani 0.5 1 d D U P . .
H8A H 0.232077 0.862881 0.995504 0.074 Uiso 0.5 1 calc R U P E 1
H8B H 0.210438 0.856545 0.942081 0.074 Uiso 0.5 1 calc R U P E 1
Cl1A Cl 0.4849(9) 0.8883(4) 0.9505(2) 0.015(3) Uani 0.065(11) 1 d . U P F 1
O42A O 0.4849(9) 0.8883(4) 0.9505(2) 0.015(3) Uani 0.5 1 d . . P F 1
Cu7 Cu 0.3936(3) 0.79270(16) 0.96373(11) 0.0376(6) Uani 0.39 1 d . U P F 1
O43 O 0.599(4) 0.710(2) 0.9719(16) 0.087(12) Uani 0.32 1 d . U P F 1
Cu7' Cu 0.3666(9) 0.8399(5) 0.9554(3) 0.036(2) Uani 0.11 1 d . U P F 2
O42 O 0.375(2) 0.9153(9) 0.9143(9) 0.034(5) Uani 0.25 1 d . U P F 2
O43A O 0.547(2) 0.7459(12) 0.9750(7) 0.066(6) Uani 0.4 1 d . U P F 2
Cl1 Cl 0.5426(16) 0.8715(6) 0.9510(4) 0.034(4) Uani 0.185(11) 1 d . U P F 3
Na1 Na 0.4514(14) 0.7735(7) 0.9715(5) 0.037(3) Uani 0.25 1 d . U P F 3
O43B O 0.663(3) 0.695(2) 0.9707(11) 0.082(11) Uani 0.28 1 d . U P F 3
O47 O 0.2240(16) 0.7991(9) 0.9520(6) 0.069(5) Uani 0.5 1 d . U P F 3
O44 O 0.8190(6) 0.0046(3) 0.3208(3) 0.0555(19) Uani 1 1 d . . . . .
O45 O 0.2134(7) 0.5713(3) 0.2708(3) 0.066(2) Uani 1 1 d . . . . .
O46 O 0.1322(8) 0.8704(4) 0.8752(4) 0.082(3) Uani 1 1 d . . . . .

loop_
_atom_site_aniso_label
_atom_site_aniso_U_11
_atom_site_aniso_U_22
_atom_site_aniso_U_33
_atom_site_aniso_U_23
_atom_site_aniso_U_13
_atom_site_aniso_U_12
P1 0.0067(6) 0.0068(6) 0.0141(7) 0.0016(5) -0.0023(5) 0.0011(5)
W1 0.01060(11) 0.01065(10) 0.03397(15) -0.00177(10) -0.00131(10) 0.00378(9)
W2 0.02548(13) 0.01038(11) 0.02140(13) 0.00469(9) -0.00665(10) 0.00116(9)
W3 0.01848(13) 0.01687(12) 0.03181(16) -0.00037(11) -0.01476(11) 0.00371(10)
W4 0.01286(11) 0.01124(10) 0.01726(12) -0.00146(9) 0.00304(9) 0.00086(8)
W5 0.01332(11) 0.00850(10) 0.01772(12) 0.00080(8) 0.00055(9) -0.00315(8)
W6 0.02796(14) 0.01444(11) 0.01322(12) 0.00292(9) 0.00315(10) -0.00152(10)
W7 0.02342(13) 0.01842(12) 0.01623(12) -0.00320(10) -0.00970(10) 0.00272(10)
W8 0.00974(11) 0.01165(11) 0.03848(16) -0.00233(10) -0.00695(10) -0.00142(9)
W9 0.01135(11) 0.00974(10) 0.03305(15) 0.00065(10) 0.00955(10) 0.00023(8)
Cu1 0.0123(3) 0.0121(3) 0.0122(3) 0.0020(3) 0.0015(3) 0.0019(3)
Cu2 0.0101(3) 0.0143(3) 0.0146(4) 0.0013(3) -0.0004(3) 0.0004(3)
Cu3 0.0098(3) 0.0118(3) 0.0126(3) -0.0006(3) 0.0008(3) -0.0005(3)
Cu4 0.0121(3) 0.0213(4) 0.0186(4) -0.0040(3) -0.0022(3) 0.0017(3)
Cu5 0.0191(4) 0.0105(3) 0.0248(4) 0.0024(3) 0.0086(3) 0.0001(3)
Cu6 0.0166(4) 0.0227(4) 0.0176(4) -0.0030(3) 0.0017(3) -0.0006(3)
O1 0.018(2) 0.0107(19) 0.030(3) 0.0020(18) -0.0031(19) 0.0035(17)
O2 0.025(2) 0.018(2) 0.027(3) 0.0021(19) -0.011(2) 0.0003(19)
O3 0.017(2) 0.014(2) 0.036(3) -0.0038(19) -0.007(2) 0.0035(17)
O4 0.018(2) 0.020(2) 0.058(4) -0.009(2) 0.000(2) 0.008(2)
O5 0.048(3) 0.016(2) 0.036(3) 0.012(2) -0.012(3) -0.001(2)
O6 0.029(3) 0.031(3) 0.049(4) -0.001(3) -0.024(3) 0.009(2)
O7 0.015(2) 0.012(2) 0.030(3) -0.0017(18) 0.0035(19) 0.0007(17)
O8 0.022(2) 0.0112(19) 0.022(2) 0.0056(17) -0.0005(18) -0.0010(17)
O9 0.039(3) 0.014(2) 0.018(2) 0.0056(18) -0.004(2) -0.002(2)
O10 0.030(3) 0.021(2) 0.025(3) -0.001(2) -0.017(2) -0.001(2)
O11 0.010(2) 0.019(2) 0.042(3) -0.003(2) -0.013(2) 0.0017(17)
O12 0.008(2) 0.016(2) 0.041(3) -0.002(2) 0.0054(19) 0.0036(16)
O13 0.015(2) 0.0102(19) 0.019(2) -0.0020(16) 0.0012(17) -0.0006(16)
O14 0.022(2) 0.015(2) 0.019(2) 0.0015(17) 0.0054(18) -0.0073(17)
O15 0.030(3) 0.020(2) 0.014(2) 0.0009(18) -0.0028(19) -0.0019(19)
O16 0.017(2) 0.015(2) 0.033(3) -0.0015(19) -0.013(2) -0.0019(17)
O17 0.011(2) 0.013(2) 0.034(3) -0.0016(19) -0.0001(18) -0.0029(16)
O18 0.016(2) 0.014(2) 0.028(3) -0.0001(18) 0.0112(19) -0.0008(17)
O19 0.031(3) 0.022(2) 0.022(3) -0.0068(19) 0.004(2) 0.000(2)
O20 0.017(2) 0.0111(19) 0.031(3) -0.0011(18) -0.0001(19) -0.0054(17)
O21 0.044(3) 0.027(3) 0.019(3) 0.006(2) 0.008(2) -0.005(2)
O22 0.042(3) 0.032(3) 0.019(3) -0.009(2) -0.007(2) 0.002(2)
O23 0.020(3) 0.018(2) 0.065(4) -0.004(2) -0.009(3) -0.005(2)
O24 0.025(3) 0.018(2) 0.056(4) 0.001(2) 0.026(3) 0.000(2)
O25 0.016(2) 0.016(2) 0.018(2) 0.0003(17) 0.0015(17) -0.0003(17)
O26 0.013(2) 0.0111(18) 0.017(2) -0.0018(16) 0.0002(16) 0.0007(15)
O27 0.019(2) 0.013(2) 0.019(2) -0.0005(17) 0.0010(18) -0.0032(17)
O28 0.013(2) 0.015(2) 0.016(2) 0.0002(16) -0.0026(16) -0.0007(16)
O29 0.014(2) 0.0102(19) 0.025(2) 0.0007(17) 0.0003(17) -0.0006(16)
O30 0.015(2) 0.0106(19) 0.020(2) 0.0032(16) 0.0090(17) 0.0025(16)
O31 0.0087(19) 0.0084(18) 0.021(2) 0.0012(16) 0.0011(16) 0.0017(14)
O32 0.0118(19) 0.0108(18) 0.017(2) 0.0026(16) -0.0026(16) -0.0021(15)
O33 0.011(2) 0.0118(19) 0.024(2) -0.0004(17) -0.0063(17) -0.0009(15)
O34 0.0110(19) 0.0091(18) 0.015(2) 0.0007(15) 0.0008(16) 0.0034(15)
O35 0.013(2) 0.014(2) 0.016(2) -0.0009(16) -0.0023(16) 0.0054(16)
O36 0.014(2) 0.0121(19) 0.019(2) 0.0021(17) 0.0020(17) 0.0051(16)
O37 0.0095(19) 0.0140(19) 0.019(2) 0.0003(17) -0.0008(16) 0.0035(16)
O38 0.035(3) 0.022(2) 0.020(3) 0.0043(19) -0.002(2) 0.000(2)
O39 0.051(4) 0.056(4) 0.023(3) 0.012(3) -0.016(3) -0.020(3)
O40 0.085(5) 0.019(3) 0.035(3) 0.003(2) 0.005(3) 0.015(3)
O41 0.016(3) 0.044(3) 0.062(4) -0.014(3) 0.001(3) -0.003(2)
C1 0.037(8) 0.043(8) 0.018(5) 0.003(5) 0.000(6) 0.005(6)
C2 0.028(5) 0.028(5) 0.023(3) 0.008(3) -0.005(4) 0.005(4)
C3 0.046(8) 0.042(8) 0.018(4) 0.012(5) -0.005(7) 0.003(7)
C4 0.028(8) 0.038(8) 0.023(8) 0.004(6) 0.001(6) 0.004(6)
C5 0.041(9) 0.046(10) 0.029(9) 0.013(7) 0.003(7) 0.016(8)
C1' 0.037(8) 0.043(8) 0.018(5) 0.003(5) 0.000(6) 0.005(6)
C2' 0.028(5) 0.028(5) 0.023(3) 0.008(3) -0.005(4) 0.005(4)
C3' 0.046(8) 0.042(8) 0.018(4) 0.012(5) -0.005(7) 0.003(7)
C4' 0.040(10) 0.062(12) 0.024(8) 0.016(8) 0.014(7) 0.010(9)
C5' 0.042(11) 0.094(17) 0.032(10) 0.018(10) 0.010(8) 0.013(11)
C6 0.040(4) 0.034(4) 0.018(4) 0.006(3) -0.003(3) 0.001(3)
N1 0.023(3) 0.037(4) 0.046(4) -0.021(3) -0.011(3) -0.002(3)
N2 0.014(3) 0.052(4) 0.029(3) -0.011(3) 0.000(2) 0.000(3)
C7 0.098(12) 0.097(12) 0.20(2) -0.071(13) -0.036(13) -0.031(10)
C8 0.043(6) 0.050(6) 0.144(13) -0.032(7) -0.023(7) -0.002(5)
C9 0.023(4) 0.104(10) 0.092(9) -0.068(8) -0.001(5) -0.006(5)
N3 0.066(5) 0.011(3) 0.026(3) 0.004(2) 0.022(3) 0.006(3)
N4 0.030(3) 0.015(3) 0.064(5) 0.003(3) 0.023(3) -0.007(2)
C10 0.047(8) 0.047(8) 0.036(7) 0.007(6) 0.019(6) 0.001(6)
C11 0.108(9) 0.022(4) 0.050(6) -0.002(4) 0.055(6) -0.002(5)
C12 0.084(8) 0.022(4) 0.071(7) -0.004(4) 0.056(6) -0.016(4)
N3' 0.030(3) 0.015(3) 0.064(5) 0.003(3) 0.023(3) -0.007(2)
N4' 0.066(5) 0.011(3) 0.026(3) 0.004(2) 0.022(3) 0.006(3)
C10' 0.030(13) 0.042(14) 0.053(17) 0.006(12) 0.006(12) -0.009(11)
C11' 0.084(8) 0.022(4) 0.071(7) -0.004(4) 0.056(6) -0.016(4)
C12' 0.108(9) 0.022(4) 0.050(6) -0.002(4) 0.055(6) -0.002(5)
N5 0.021(3) 0.076(6) 0.039(4) -0.012(4) 0.006(3) -0.002(3)
N6 0.054(5) 0.041(4) 0.021(3) 0.000(3) 0.006(3) 0.008(3)
C13 0.050(13) 0.17(3) 0.062(15) -0.054(17) 0.017(11) -0.022(16)
C14 0.045(6) 0.130(12) 0.066(8) -0.003(8) 0.033(6) 0.013(7)
C15 0.070(8) 0.083(9) 0.081(9) 0.039(7) 0.057(7) 0.020(7)
N5' 0.054(5) 0.041(4) 0.021(3) 0.000(3) 0.006(3) 0.008(3)
N6' 0.021(3) 0.076(6) 0.039(4) -0.012(4) 0.006(3) -0.002(3)
C13' 0.12(2) 0.087(19) 0.044(14) 0.004(13) 0.029(14) -0.027(17)
C14' 0.070(8) 0.083(9) 0.081(9) 0.039(7) 0.057(7) 0.020(7)
C15' 0.045(6) 0.130(12) 0.066(8) -0.003(8) 0.033(6) 0.013(7)
C16 0.18(2) 0.16(2) 0.16(2) 0.04(2) 0.00(2) -0.04(2)
C17 0.122(11) 0.122(11) 0.079(9) 0.030(9) 0.020(9) -0.029(9)
C18 0.107(12) 0.124(12) 0.060(10) 0.029(9) 0.015(10) -0.036(10)
N7 0.127(12) 0.121(11) 0.089(10) 0.031(9) 0.027(10) -0.022(10)
N8 0.082(9) 0.062(8) 0.039(7) -0.024(7) -0.007(7) -0.001(7)
Cl1A 0.017(3) 0.018(3) 0.010(3) -0.0065(15) 0.0016(15) -0.0051(16)
O42A 0.017(3) 0.018(3) 0.010(3) -0.0065(15) 0.0016(15) -0.0051(16)
Cu7 0.0463(14) 0.0408(13) 0.0261(12) -0.0044(10) 0.0047(11) -0.0038(12)
O43 0.089(15) 0.089(14) 0.084(15) -0.008(9) -0.004(9) -0.003(9)
Cu7' 0.039(4) 0.038(4) 0.030(4) -0.003(3) 0.006(3) -0.007(3)
O42 0.042(9) 0.011(7) 0.051(10) -0.008(7) 0.018(8) 0.006(7)
O43A 0.081(15) 0.079(14) 0.037(10) -0.002(10) -0.026(10) -0.009(12)
Cl1 0.041(5) 0.037(5) 0.024(4) -0.007(3) -0.003(3) -0.007(3)
Na1 0.035(6) 0.042(6) 0.033(6) -0.016(5) 0.004(5) 0.014(6)
O43B 0.08(2) 0.14(3) 0.029(14) -0.036(16) 0.006(15) -0.02(2)
O47 0.085(10) 0.074(9) 0.046(8) -0.034(8) -0.027(8) 0.032(8)
O44 0.039(4) 0.033(3) 0.093(6) -0.022(3) -0.002(4) -0.010(3)
O45 0.070(5) 0.032(3) 0.096(6) 0.027(4) -0.020(4) 0.008(3)
O46 0.084(6) 0.055(5) 0.110(7) -0.026(5) 0.038(5) 0.012(4)

loop_
_atom_type_symbol
_atom_type_description
_atom_type_scat_dispersion_real
_atom_type_scat_dispersion_imag
_atom_type_scat_source
C C 0.0033 0.0016 'International Tables Vol C Tables 4.2.6.8 and 6.1.1.4'
H H 0.0000 0.0000 'International Tables Vol C Tables 4.2.6.8 and 6.1.1.4'
N N 0.0061 0.0033 'International Tables Vol C Tables 4.2.6.8 and 6.1.1.4'
O O 0.0106 0.0060 'International Tables Vol C Tables 4.2.6.8 and 6.1.1.4'
Cu Cu 0.3201 1.2651 'International Tables Vol C Tables 4.2.6.8 and 6.1.1.4'
W W -0.8490 6.8722 'International Tables Vol C Tables 4.2.6.8 and 6.1.1.4'
P P 0.1023 0.0942 'International Tables Vol C Tables 4.2.6.8 and 6.1.1.4'
Na Na 0.0362 0.0249 'International Tables Vol C Tables 4.2.6.8 and 6.1.1.4'
Cl Cl 0.1484 0.1585 'International Tables Vol C Tables 4.2.6.8 and 6.1.1.4'

loop_
_geom_angle_atom_site_label_1
_geom_angle_atom_site_label_2
_geom_angle_atom_site_label_3
_geom_angle
_geom_angle_site_symmetry_1
_geom_angle_site_symmetry_3
_geom_angle_publ_flag
O34 P1 O33 110.2(2) . . ?
O34 P1 O31 109.6(2) . . ?
O33 P1 O31 108.8(2) . . ?
O34 P1 O32 111.7(2) . . ?
O33 P1 O32 108.6(2) . . ?
O31 P1 O32 107.9(2) . . ?
O4 W1 O12 101.5(2) . . ?
O4 W1 O7 99.9(2) . . ?
O12 W1 O7 90.5(2) . . ?
O4 W1 O1 103.0(2) . . ?
O12 W1 O1 155.38(18) . . ?
O7 W1 O1 87.3(2) . . ?
O4 W1 O3 102.5(2) . . ?
O12 W1 O3 87.9(2) . . ?
O7 W1 O3 157.45(19) . . ?
O1 W1 O3 84.9(2) . . ?
O4 W1 O31 170.0(2) . . ?
O12 W1 O31 71.79(16) . . ?
O7 W1 O31 73.26(16) . . ?
O1 W1 O31 84.15(16) . . ?
O3 W1 O31 84.90(16) . . ?
O5 W2 O8 102.4(2) . . ?
O5 W2 O9 102.0(2) . . ?
O8 W2 O9 91.4(2) . . ?
O5 W2 O1 102.2(2) . . ?
O8 W2 O1 89.1(2) . . ?
O9 W2 O1 155.04(18) . . ?
O5 W2 O2 102.1(2) . . ?
O8 W2 O2 155.25(18) . . ?
O9 W2 O2 86.7(2) . . ?
O1 W2 O2 82.5(2) . . ?
O5 W2 O32 172.1(2) . . ?
O8 W2 O32 72.66(16) . . ?
O9 W2 O32 72.33(17) . . ?
O1 W2 O32 84.06(16) . . ?
O2 W2 O32 83.31(16) . . ?
O6 W3 O2 103.2(2) . . ?
O6 W3 O11 101.5(2) . . ?
O2 W3 O11 155.20(19) . . ?
O6 W3 O10 101.2(2) . . ?
O2 W3 O10 88.8(2) . . ?
O11 W3 O10 88.1(2) . . ?
O6 W3 O3 102.2(2) . . ?
O2 W3 O3 85.6(2) . . ?
O11 W3 O3 87.5(2) . . ?
O10 W3 O3 156.62(19) . . ?
O6 W3 O33 170.2(2) . . ?
O2 W3 O33 84.24(17) . . ?
O11 W3 O33 71.39(16) . . ?
O10 W3 O33 72.29(17) . . ?
O3 W3 O33 84.55(17) . . ?
O19 W4 O25 103.7(2) . . ?
O19 W4 O18 101.3(2) . . ?
O25 W4 O18 93.28(19) . . ?
O19 W4 O13 100.6(2) . . ?
O25 W4 O13 88.26(19) . . ?
O18 W4 O13 157.06(19) . . ?
O19 W4 O7 98.3(2) . . ?
O25 W4 O7 157.84(19) . . ?
O18 W4 O7 84.69(19) . . ?
O13 W4 O7 85.34(18) . . ?
O19 W4 O31 169.09(19) . . ?
O25 W4 O31 86.51(17) . . ?
O18 W4 O31 73.98(17) . . ?
O13 W4 O31 83.29(16) . . ?
O7 W4 O31 71.70(16) . . ?
O20 W5 O26 103.7(2) . . ?
O20 W5 O13 100.0(2) . . ?
O26 W5 O13 96.21(19) . . ?
O20 W5 O14 99.8(2) . . ?
O26 W5 O14 90.74(19) . . ?
O13 W5 O14 156.76(19) . . ?
O20 W5 O8 99.23(19) . . ?
O26 W5 O8 156.65(18) . . ?
O13 W5 O8 84.14(18) . . ?
O14 W5 O8 80.84(19) . . ?
O20 W5 O32 170.38(18) . . ?
O26 W5 O32 84.20(16) . . ?
O13 W5 O32 84.37(16) . . ?
O14 W5 O32 74.28(16) . . ?
O8 W5 O32 72.58(16) . . ?
O21 W6 O27 104.4(2) . . ?
O21 W6 O14 102.7(2) . . ?
O27 W6 O14 90.66(19) . . ?
O21 W6 O15 100.0(2) . . ?
O27 W6 O15 92.46(19) . . ?
O14 W6 O15 155.5(2) . . ?
O21 W6 O9 99.5(2) . . ?
O27 W6 O9 155.9(2) . . ?
O14 W6 O9 81.91(19) . . ?
O15 W6 O9 85.4(2) . . ?
O21 W6 O32 170.8(2) . . ?
O27 W6 O32 84.19(17) . . ?
O14 W6 O32 73.41(16) . . ?
O15 W6 O32 82.74(17) . . ?
O9 W6 O32 71.77(17) . . ?
O22 W7 O28 103.4(2) . . ?
O22 W7 O15 100.7(2) . . ?
O28 W7 O15 89.89(19) . . ?
O22 W7 O16 103.0(2) . . ?
O28 W7 O16 88.82(18) . . ?
O15 W7 O16 156.0(2) . . ?
O22 W7 O10 99.5(2) . . ?
O28 W7 O10 157.1(2) . . ?
O15 W7 O10 87.5(2) . . ?
O16 W7 O10 84.5(2) . . ?
O22 W7 O33 171.2(2) . . ?
O28 W7 O33 84.66(16) . . ?
O15 W7 O33 82.64(17) . . ?
O16 W7 O33 73.35(17) . . ?
O10 W7 O33 72.44(17) . . ?
O23 W8 O29 103.6(2) . . ?
O23 W8 O16 102.6(2) . . ?
O29 W8 O16 88.66(19) . . ?
O23 W8 O17 100.4(2) . . ?
O29 W8 O17 91.16(19) . . ?
O16 W8 O17 156.36(18) . . ?
O23 W8 O11 99.0(2) . . ?
O29 W8 O11 157.25(19) . . ?
O16 W8 O11 84.3(2) . . ?
O17 W8 O11 86.8(2) . . ?
O23 W8 O33 170.3(2) . . ?
O29 W8 O33 85.46(16) . . ?
O16 W8 O33 74.00(17) . . ?
O17 W8 O33 82.41(17) . . ?
O11 W8 O33 71.81(16) . . ?
O24 W9 O30 104.2(2) . . ?
O24 W9 O17 99.7(2) . . ?
O30 W9 O17 92.03(19) . . ?
O24 W9 O18 101.4(2) . . ?
O30 W9 O18 90.14(19) . . ?
O17 W9 O18 157.62(19) . . ?
O24 W9 O12 99.9(2) . . ?
O30 W9 O12 155.80(19) . . ?
O17 W9 O12 86.77(19) . . ?
O18 W9 O12 82.23(19) . . ?
O24 W9 O31 169.74(18) . . ?
O30 W9 O31 84.95(16) . . ?
O17 W9 O31 84.47(17) . . ?
O18 W9 O31 73.53(16) . . ?
O12 W9 O31 70.87(16) . . ?
O35 Cu1 O38 96.0(2) . . ?
O35 Cu1 O30 172.53(17) . . ?
O38 Cu1 O30 89.8(2) . . ?
O35 Cu1 O34 84.36(17) . . ?
O38 Cu1 O34 179.31(19) . . ?
O30 Cu1 O34 89.85(17) . . ?
O35 Cu1 O36 97.12(17) . . ?
O38 Cu1 O36 94.24(18) . . ?
O30 Cu1 O36 87.06(17) . . ?
O34 Cu1 O36 85.12(16) . . ?
O35 Cu1 O25 80.69(17) . . ?
O38 Cu1 O25 92.65(18) . . ?
O30 Cu1 O25 94.42(17) . . ?
O34 Cu1 O25 87.99(16) . . ?
O36 Cu1 O25 172.96(16) . . ?
O35 Cu1 Cu4 41.58(12) . . ?
O38 Cu1 Cu4 85.05(15) . . ?
O30 Cu1 Cu4 134.92(13) . . ?
O34 Cu1 Cu4 95.61(12) . . ?
O36 Cu1 Cu4 137.94(11) . . ?
O25 Cu1 Cu4 41.41(11) . . ?
O36 Cu2 O28 173.69(18) . . ?
O36 Cu2 O37 95.40(18) . . ?
O28 Cu2 O37 82.03(18) . . ?
O36 Cu2 O29 81.26(18) . . ?
O28 Cu2 O29 99.91(18) . . ?
O37 Cu2 O29 166.48(17) . . ?
O36 Cu2 O40 97.37(19) . . ?
O28 Cu2 O40 88.53(19) . . ?
O37 Cu2 O40 92.6(2) . . ?
O29 Cu2 O40 100.9(2) . . ?
O36 Cu2 O34 84.16(16) . . ?
O28 Cu2 O34 89.72(16) . . ?
O37 Cu2 O34 80.30(15) . . ?
O29 Cu2 O34 86.31(15) . . ?
O40 Cu2 O34 172.8(2) . . ?
O36 Cu2 Cu6 135.94(13) . . ?
O28 Cu2 Cu6 42.73(12) . . ?
O37 Cu2 Cu6 41.28(13) . . ?
O29 Cu2 Cu6 142.63(13) . . ?
O40 Cu2 Cu6 80.76(17) . . ?
O34 Cu2 Cu6 93.23(10) . . ?
O36 Cu2 Cu5 39.51(13) . . ?
O28 Cu2 Cu5 142.30(13) . . ?
O37 Cu2 Cu5 134.79(13) . . ?
O29 Cu2 Cu5 42.44(13) . . ?
O40 Cu2 Cu5 96.10(17) . . ?
O34 Cu2 Cu5 89.55(10) . . ?
Cu6 Cu2 Cu5 174.35(3) . . ?
O35 Cu3 O27 170.65(18) . . ?
O35 Cu3 O37 95.39(18) . . ?
O27 Cu3 O37 85.30(18) . . ?
O35 Cu3 O26 84.95(17) . . ?
O27 Cu3 O26 92.83(17) . . ?
O37 Cu3 O26 170.41(17) . . ?
O35 Cu3 O41 93.1(2) . . ?
O27 Cu3 O41 96.1(2) . . ?
O37 Cu3 O41 97.58(19) . . ?
O26 Cu3 O41 91.98(19) . . ?
O35 Cu3 O34 78.23(16) . . ?
O27 Cu3 O34 92.64(16) . . ?
O37 Cu3 O34 82.60(15) . . ?
O26 Cu3 O34 88.09(16) . . ?
O41 Cu3 O34 171.2(2) . . ?
O25 Cu4 N2 177.7(2) . . ?
O25 Cu4 O35 86.46(18) . . ?
N2 Cu4 O35 94.6(2) . . ?
O25 Cu4 N1 94.3(2) . . ?
N2 Cu4 N1 85.1(3) . . ?
O35 Cu4 N1 169.8(3) . . ?
O25 Cu4 O39 86.1(2) . . ?
N2 Cu4 O39 91.8(3) . . ?
O35 Cu4 O39 88.9(2) . . ?
N1 Cu4 O39 101.4(3) . . ?
O25 Cu4 Cu1 48.42(13) . . ?
N2 Cu4 Cu1 132.0(2) . . ?
O35 Cu4 Cu1 40.55(13) . . ?
N1 Cu4 Cu1 142.36(19) . . ?
O39 Cu4 Cu1 75.07(14) . . ?
O36 Cu5 N3' 179.0(3) . . ?
O36 Cu5 N4 179.0(3) . . ?
O36 Cu5 N4' 96.2(3) . . ?
N3' Cu5 N4' 84.8(3) . . ?
O36 Cu5 N3 96.2(3) . . ?
N4 Cu5 N3 84.8(3) . . ?
O36 Cu5 O29 80.47(18) . . ?
N3' Cu5 O29 98.5(3) . . ?
N4 Cu5 O29 98.5(3) . . ?
N4' Cu5 O29 170.6(2) . . ?
N3 Cu5 O29 170.6(2) . . ?
O36 Cu5 O20 88.50(17) . 2_646 ?
N4 Cu5 O20 91.4(2) . 2_646 ?
N3 Cu5 O20 93.8(2) . 2_646 ?
O29 Cu5 O20 94.90(17) . 2_646 ?
O36 Cu5 O30 82.22(16) . . ?
N3' Cu5 O30 97.9(2) . . ?
N4 Cu5 O30 97.9(2) . . ?
N4' Cu5 O30 86.6(2) . . ?
N3 Cu5 O30 86.6(2) . . ?
O29 Cu5 O30 84.22(16) . . ?
O20 Cu5 O30 170.70(15) 2_646 . ?
O36 Cu5 Cu2 39.15(13) . . ?
N3' Cu5 Cu2 139.9(2) . . ?
N4 Cu5 Cu2 139.9(2) . . ?
N4' Cu5 Cu2 135.3(2) . . ?
N3 Cu5 Cu2 135.3(2) . . ?
O29 Cu5 Cu2 42.01(12) . . ?
O20 Cu5 Cu2 86.32(12) 2_646 . ?
O30 Cu5 Cu2 86.86(10) . . ?
O37 Cu6 N5' 177.2(3) . . ?
O37 Cu6 N6 177.2(3) . . ?
O37 Cu6 N6' 94.5(3) . . ?
N5' Cu6 N6' 85.1(3) . . ?
O37 Cu6 N5 94.5(3) . . ?
N6 Cu6 N5 85.1(3) . . ?
O37 Cu6 O28 81.93(17) . . ?
N5' Cu6 O28 99.0(3) . . ?
N6 Cu6 O28 99.0(3) . . ?
N6' Cu6 O28 168.4(3) . . ?
N5 Cu6 O28 168.4(3) . . ?
O37 Cu6 O27 77.25(17) . . ?
N5' Cu6 O27 100.1(2) . . ?
N6 Cu6 O27 100.1(2) . . ?
N6' Cu6 O27 102.2(3) . . ?
N5 Cu6 O27 102.2(3) . . ?
O28 Cu6 O27 87.80(16) . . ?
O37 Cu6 Cu2 42.56(12) . . ?
N5' Cu6 Cu2 139.0(2) . . ?
N6 Cu6 Cu2 139.0(2) . . ?
N6' Cu6 Cu2 131.6(2) . . ?
N5 Cu6 Cu2 131.6(2) . . ?
O28 Cu6 Cu2 41.35(12) . . ?
O27 Cu6 Cu2 90.10(11) . . ?
W1 O1 W2 153.0(3) . . ?
W3 O2 W2 153.3(3) . . ?
W3 O3 W1 149.8(3) . . ?
W1 O7 W4 124.4(2) . . ?
W2 O8 W5 124.6(2) . . ?
W2 O9 W6 126.1(2) . . ?
W3 O10 W7 126.4(2) . . ?
W3 O11 W8 127.1(2) . . ?
W1 O12 W9 126.4(2) . . ?
W5 O13 W4 147.3(2) . . ?
W6 O14 W5 122.5(2) . . ?
W7 O15 W6 152.8(3) . . ?
W8 O16 W7 124.6(2) . . ?
W9 O17 W8 150.5(2) . . ?
W4 O18 W9 122.9(2) . . ?
W4 O19 Cu7 160.8(3) . . ?
W4 O19 Cu7' 165.2(4) . . ?
W4 O19 Na1 151.1(4) . . ?
W5 O20 Cu5 128.5(2) . 2_656 ?
W4 O25 Cu4 138.0(2) . . ?
W4 O25 Cu1 130.1(2) . . ?
Cu4 O25 Cu1 90.17(17) . . ?
W5 O26 Cu3 138.4(2) . . ?
W6 O27 Cu3 138.3(2) . . ?
W6 O27 Cu6 122.2(2) . . ?
Cu3 O27 Cu6 92.71(17) . . ?
W7 O28 Cu2 134.5(2) . . ?
W7 O28 Cu6 127.4(2) . . ?
Cu2 O28 Cu6 95.92(18) . . ?
W8 O29 Cu2 133.5(2) . . ?
W8 O29 Cu5 128.7(2) . . ?
Cu2 O29 Cu5 95.54(18) . . ?
W9 O30 Cu1 139.2(2) . . ?
W9 O30 Cu5 123.3(2) . . ?
Cu1 O30 Cu5 91.47(15) . . ?
P1 O31 W9 122.7(2) . . ?
P1 O31 W4 125.0(2) . . ?
W9 O31 W4 88.80(14) . . ?
P1 O31 W1 128.2(2) . . ?
W9 O31 W1 90.71(14) . . ?
W4 O31 W1 90.06(13) . . ?
P1 O32 W5 125.4(2) . . ?
P1 O32 W6 126.0(2) . . ?
W5 O32 W6 88.36(13) . . ?
P1 O32 W2 126.3(2) . . ?
W5 O32 W2 89.76(13) . . ?
W6 O32 W2 89.14(13) . . ?
P1 O33 W8 126.2(2) . . ?
P1 O33 W7 126.3(2) . . ?
W8 O33 W7 87.86(13) . . ?
P1 O33 W3 126.1(2) . . ?
W8 O33 W3 89.41(13) . . ?
W7 O33 W3 88.65(14) . . ?
P1 O34 Cu1 130.2(2) . . ?
P1 O34 Cu3 121.8(2) . . ?
Cu1 O34 Cu3 91.58(15) . . ?
P1 O34 Cu2 122.4(2) . . ?
Cu1 O34 Cu2 91.14(14) . . ?
Cu3 O34 Cu2 88.44(13) . . ?
Cu1 O35 Cu3 105.25(19) . . ?
Cu1 O35 Cu4 97.87(19) . . ?
Cu3 O35 Cu4 108.4(2) . . ?
Cu1 O35 H35 119(5) . . ?
Cu3 O35 H35 109(5) . . ?
Cu4 O35 H35 116(5) . . ?
Cu2 O36 Cu5 101.3(2) . . ?
Cu2 O36 Cu1 99.26(17) . . ?
Cu5 O36 Cu1 98.35(18) . . ?
Cu2 O36 H36 116(5) . . ?
Cu5 O36 H36 110(5) . . ?
Cu1 O36 H36 128(5) . . ?
Cu6 O37 Cu3 103.97(19) . . ?
Cu6 O37 Cu2 96.17(18) . . ?
Cu3 O37 Cu2 108.65(19) . . ?
Cu6 O37 H37 113(5) . . ?
Cu3 O37 H37 122(5) . . ?
Cu2 O37 H37 110(5) . . ?
C6 O38 Cu1 127.5(5) . . ?
C6 O39 Cu4 124.4(5) . . ?
C3' C1 C2 121(2) . . ?
C3' C1 H1 119.6 . . ?
C2 C1 H1 119.6 . . ?
C1 C2 C3 119.5(18) . . ?
C1 C2 C6 115.1(17) . . ?
C3 C2 C6 125.4(17) . . ?
C4 C3 C2 122(2) . . ?
C4 C3 C1' 118.8(17) . . ?
C2 C3 C1' 119.5(18) . . ?
C5 C4 C3 119.3(16) . . ?
C5 C4 H4 120.4 . . ?
C3 C4 H4 120.4 . . ?
C4 C5 C5' 122.6(15) . . ?
C4 C5 H5 118.7 . . ?
C5' C5 H5 118.7 . . ?
C2' C1' C4' 122(2) . . ?
C2' C1' C3 118.8(17) . . ?
C4' C1' C3 119.5(19) . . ?
C3' C2' C1' 121(2) . . ?
C1 C3' C2' 120(2) . . ?
C1 C3' H3' 119.8 . . ?
C2' C3' H3' 119.8 . . ?
C5' C4' C1' 120.3(18) . . ?
C5' C4' H4' 119.9 . . ?
C1' C4' H4' 119.9 . . ?
C5 C5' C4' 119.1(16) . . ?
C5 C5' H5' 120.4 . . ?
C4' C5' H5' 120.4 . . ?
O39 C6 O38 126.5(7) . . ?
O39 C6 C2 118.7(11) . . ?
O38 C6 C2 114.1(11) . . ?
C8 N1 Cu4 107.3(6) . . ?
C8 N1 H1A 110.3 . . ?
Cu4 N1 H1A 110.3 . . ?
C8 N1 H1B 110.3 . . ?
Cu4 N1 H1B 110.3 . . ?
H1A N1 H1B 108.5 . . ?
C9 N2 Cu4 109.4(5) . . ?
C9 N2 H2A 109.8 . . ?
Cu4 N2 H2A 109.8 . . ?
C9 N2 H2B 109.8 . . ?
Cu4 N2 H2B 109.8 . . ?
H2A N2 H2B 108.2 . . ?
C8 C7 H7A 109.5 . . ?
C8 C7 H7B 109.5 . . ?
H7A C7 H7B 109.5 . . ?
C8 C7 H7C 109.5 . . ?
H7A C7 H7C 109.5 . . ?
H7B C7 H7C 109.5 . . ?
C9 C8 C7 120.3(12) . . ?
C9 C8 N1 106.7(9) . . ?
C7 C8 N1 112.4(11) . . ?
C9 C8 H8 105.4 . . ?
C7 C8 H8 105.4 . . ?
N1 C8 H8 105.4 . . ?
N2 C9 C8 110.1(9) . . ?
N2 C9 H9A 109.6 . . ?
C8 C9 H9A 109.6 . . ?
N2 C9 H9B 109.6 . . ?
C8 C9 H9B 109.6 . . ?
H9A C9 H9B 108.2 . . ?
C11 N3 Cu5 107.9(6) . . ?
C11 N3 H3A 110.1 . . ?
Cu5 N3 H3A 110.1 . . ?
C11 N3 H3B 110.1 . . ?
Cu5 N3 H3B 110.1 . . ?
H3A N3 H3B 108.4 . . ?
C12 N4 Cu5 108.0(6) . . ?
C12 N4 H4A 110.1 . . ?
Cu5 N4 H4A 110.1 . . ?
C12 N4 H4B 110.1 . . ?
Cu5 N4 H4B 110.1 . . ?
H4A N4 H4B 108.4 . . ?
C11 C10 H10A 109.5 . . ?
C11 C10 H10B 109.5 . . ?
H10A C10 H10B 109.5 . . ?
C11 C10 H10C 109.5 . . ?
H10A C10 H10C 109.5 . . ?
H10B C10 H10C 109.5 . . ?
N3 C11 C12 107.0(7) . . ?
N3 C11 C10 118.4(11) . . ?
C12 C11 C10 106.3(9) . . ?
N3 C11 H11 108.2 . . ?
C12 C11 H11 108.2 . . ?
C10 C11 H11 108.2 . . ?
C11 C12 N4 107.6(7) . . ?
C11 C12 H12A 110.2 . . ?
N4 C12 H12A 110.2 . . ?
C11 C12 H12B 110.2 . . ?
N4 C12 H12B 110.2 . . ?
H12A C12 H12B 108.5 . . ?
C11' N3' Cu5 108.0(6) . . ?
C11' N3' H3'A 110.1 . . ?
Cu5 N3' H3'A 110.1 . . ?
C11' N3' H3'B 110.1 . . ?
Cu5 N3' H3'B 110.1 . . ?
H3'A N3' H3'B 108.4 . . ?
C12' N4' Cu5 107.9(6) . . ?
C12' N4' H4'A 110.1 . . ?
Cu5 N4' H4'A 110.1 . . ?
C12' N4' H4'B 110.1 . . ?
Cu5 N4' H4'B 110.1 . . ?
H4'A N4' H4'B 108.4 . . ?
C11' C10' H10D 109.5 . . ?
C11' C10' H10E 109.5 . . ?
H10D C10' H10E 109.5 . . ?
C11' C10' H10F 109.5 . . ?
H10D C10' H10F 109.5 . . ?
H10E C10' H10F 109.5 . . ?
C12' C11' C10' 95.8(13) . . ?
C12' C11' N3' 107.6(7) . . ?
C10' C11' N3' 126.8(14) . . ?
C12' C11' H11' 108.3 . . ?
C10' C11' H11' 108.3 . . ?
N3' C11' H11' 108.3 . . ?
N4' C12' C11' 107.0(7) . . ?
N4' C12' H12C 110.3 . . ?
C11' C12' H12C 110.3 . . ?
N4' C12' H12D 110.3 . . ?
C11' C12' H12D 110.3 . . ?
H12C C12' H12D 108.6 . . ?
C14 N5 Cu6 108.8(6) . . ?
C14 N5 H5A 109.9 . . ?
Cu6 N5 H5A 109.9 . . ?
C14 N5 H5B 109.9 . . ?
Cu6 N5 H5B 109.9 . . ?
H5A N5 H5B 108.3 . . ?
C15 N6 Cu6 107.2(7) . . ?
C15 N6 H6A 110.3 . . ?
Cu6 N6 H6A 110.3 . . ?
C15 N6 H6B 110.3 . . ?
Cu6 N6 H6B 110.3 . . ?
H6A N6 H6B 108.5 . . ?
C14 C13 H13A 109.5 . . ?
C14 C13 H13B 109.5 . . ?
H13A C13 H13B 109.5 . . ?
C14 C13 H13C 109.5 . . ?
H13A C13 H13C 109.5 . . ?
H13B C13 H13C 109.5 . . ?
C13 C14 C15 118.2(17) . . ?
C13 C14 N5 124.4(15) . . ?
C15 C14 N5 107.5(9) . . ?
C13 C14 H14 100.5 . . ?
C15 C14 H14 100.5 . . ?
N5 C14 H14 100.5 . . ?
N6 C15 C14 108.2(9) . . ?
N6 C15 H15A 110.1 . . ?
C14 C15 H15A 110.1 . . ?
N6 C15 H15B 110.1 . . ?
C14 C15 H15B 110.1 . . ?
H15A C15 H15B 108.4 . . ?
C14' N5' Cu6 107.2(7) . . ?
C14' N5' H5'A 110.3 . . ?
Cu6 N5' H5'A 110.3 . . ?
C14' N5' H5'B 110.3 . . ?
Cu6 N5' H5'B 110.3 . . ?
H5'A N5' H5'B 108.5 . . ?
C15' N6' Cu6 108.8(6) . . ?
C15' N6' H6'A 109.9 . . ?
Cu6 N6' H6'A 109.9 . . ?
C15' N6' H6'B 109.9 . . ?
Cu6 N6' H6'B 109.9 . . ?
H6'A N6' H6'B 108.3 . . ?
C14' C13' H13D 109.5 . . ?
C14' C13' H13E 109.5 . . ?
H13D C13' H13E 109.5 . . ?
C14' C13' H13F 109.5 . . ?
H13D C13' H13F 109.5 . . ?
H13E C13' H13F 109.5 . . ?
N5' C14' C13' 124.7(16) . . ?
N5' C14' C15' 108.2(9) . . ?
C13' C14' C15' 117.4(15) . . ?
N5' C14' H14' 100.4 . . ?
C13' C14' H14' 100.4 . . ?
C15' C14' H14' 100.4 . . ?
C14' C15' N6' 107.5(9) . . ?
C14' C15' H15C 110.2 . . ?
N6' C15' H15C 110.2 . . ?
C14' C15' H15D 110.2 . . ?
N6' C15' H15D 110.2 . . ?
H15C C15' H15D 108.5 . . ?
C17 C16 H16A 109.5 . . ?
C17 C16 H16B 109.5 . . ?
H16A C16 H16B 109.5 . . ?
C17 C16 H16C 109.5 . . ?
H16A C16 H16C 109.5 . . ?
H16B C16 H16C 109.5 . . ?
N7 C17 C18 122(2) . . ?
N7 C17 C16 110(2) . . ?
C18 C17 C16 105.6(18) . . ?
N7 C17 H17 106.2 . . ?
C18 C17 H17 106.2 . . ?
C16 C17 H17 106.2 . . ?
N8 C18 C17 101.8(18) . . ?
N8 C18 H18A 111.4 . . ?
C17 C18 H18A 111.4 . . ?
N8 C18 H18B 111.4 . . ?
C17 C18 H18B 111.4 . . ?
H18A C18 H18B 109.3 . . ?
C17 N7 Cu7 105.0(15) . . ?
C17 N7 H7D 110.7 . . ?
Cu7 N7 H7D 110.7 . . ?
C17 N7 H7E 110.7 . . ?
Cu7 N7 H7E 110.7 . . ?
H7D N7 H7E 108.8 . . ?
C18 N8 Cu7 112.0(15) . . ?
C18 N8 H8A 109.2 . . ?
Cu7 N8 H8A 109.2 . . ?
C18 N8 H8B 109.2 . . ?
Cu7 N8 H8B 109.2 . . ?
H8A N8 H8B 107.9 . . ?
N7 Cu7 N8 87.5(9) . . ?
N7 Cu7 O19 102.3(9) . . ?
N8 Cu7 O19 97.6(5) . . ?
N7 Cu7 Cl1A 164.5(9) . . ?
N8 Cu7 Cl1A 93.1(6) . . ?
O19 Cu7 Cl1A 93.1(2) . . ?
N7 Cu7 O43 77.8(11) . . ?
N8 Cu7 O43 164.8(11) . . ?
O19 Cu7 O43 89.2(9) . . ?
Cl1A Cu7 O43 100.1(9) . . ?
O42 Cu7' O19 90.5(7) . . ?
O42 Cu7' O43A 128.3(9) . . ?
O19 Cu7' O43A 71.9(5) . . ?
Cl1 Na1 O19 85.9(6) . . ?
Cl1 Na1 O47 101.3(9) . . ?
O19 Na1 O47 61.9(5) . . ?
Cl1 Na1 O43B 97.5(11) . . ?
O19 Na1 O43B 102.4(7) . . ?
O47 Na1 O43B 154.3(10) . . ?

loop_
_geom_bond_atom_site_label_1
_geom_bond_atom_site_label_2
_geom_bond_distance
_geom_bond_site_symmetry_2
_geom_bond_publ_flag
P1 O34 1.509(4) . ?
P1 O33 1.541(4) . ?
P1 O31 1.546(4) . ?
P1 O32 1.551(4) . ?
W1 O4 1.709(5) . ?
W1 O12 1.880(5) . ?
W1 O7 1.893(5) . ?
W1 O1 1.916(5) . ?
W1 O3 1.920(5) . ?
W1 O31 2.438(4) . ?
W2 O5 1.722(5) . ?
W2 O8 1.865(5) . ?
W2 O9 1.881(5) . ?
W2 O1 1.920(5) . ?
W2 O2 1.940(5) . ?
W2 O32 2.500(4) . ?
W3 O6 1.702(5) . ?
W3 O2 1.884(5) . ?
W3 O11 1.906(5) . ?
W3 O10 1.910(5) . ?
W3 O3 1.911(5) . ?
W3 O33 2.488(4) . ?
W4 O19 1.714(5) . ?
W4 O25 1.802(4) . ?
W4 O18 1.898(4) . ?
W4 O13 1.951(4) . ?
W4 O7 2.002(4) . ?
W4 O31 2.433(4) . ?
W5 O20 1.724(4) . ?
W5 O26 1.786(4) . ?
W5 O13 1.913(4) . ?
W5 O14 1.933(4) . ?
W5 O8 2.034(4) . ?
W5 O32 2.393(4) . ?
W6 O21 1.717(5) . ?
W6 O27 1.808(4) . ?
W6 O14 1.912(4) . ?
W6 O15 1.921(5) . ?
W6 O9 2.009(5) . ?
W6 O32 2.443(4) . ?
W7 O22 1.716(5) . ?
W7 O28 1.856(4) . ?
W7 O15 1.910(5) . ?
W7 O16 1.922(5) . ?
W7 O10 1.956(5) . ?
W7 O33 2.452(5) . ?
W8 O23 1.721(5) . ?
W8 O29 1.840(4) . ?
W8 O16 1.908(5) . ?
W8 O17 1.928(5) . ?
W8 O11 1.962(4) . ?
W8 O33 2.435(4) . ?
W9 O24 1.731(5) . ?
W9 O30 1.797(4) . ?
W9 O17 1.921(5) . ?
W9 O18 1.960(5) . ?
W9 O12 1.984(4) . ?
W9 O31 2.411(4) . ?
Cu1 O35 1.964(4) . ?
Cu1 O38 1.967(5) . ?
Cu1 O30 1.969(4) . ?
Cu1 O34 2.061(4) . ?
Cu1 O36 2.234(4) . ?
Cu1 O25 2.239(4) . ?
Cu1 Cu4 2.9925(11) . ?
Cu2 O36 1.930(4) . ?
Cu2 O28 1.965(4) . ?
Cu2 O37 2.012(4) . ?
Cu2 O29 2.016(4) . ?
Cu2 O40 2.274(6) . ?
Cu2 O34 2.380(4) . ?
Cu2 Cu6 2.9579(11) . ?
Cu2 Cu5 2.9981(11) . ?
Cu3 O35 1.971(4) . ?
Cu3 O27 1.975(4) . ?
Cu3 O37 2.003(4) . ?
Cu3 O26 2.005(4) . ?
Cu3 O41 2.260(5) . ?
Cu3 O34 2.296(4) . ?
Cu4 O25 1.979(4) . ?
Cu4 N2 1.983(6) . ?
Cu4 O35 2.005(4) . ?
Cu4 N1 2.006(6) . ?
Cu4 O39 2.301(6) . ?
Cu5 O36 1.946(4) . ?
Cu5 N3' 1.982(6) . ?
Cu5 N4 1.982(6) . ?
Cu5 N4' 2.008(6) . ?
Cu5 N3 2.008(6) . ?
Cu5 O29 2.033(5) . ?
Cu5 O20 2.375(4) 2_646 ?
Cu5 O30 2.432(4) . ?
Cu6 O37 1.963(4) . ?
Cu6 N5' 1.980(7) . ?
Cu6 N6 1.980(7) . ?
Cu6 N6' 1.985(7) . ?
Cu6 N5 1.985(7) . ?
Cu6 O28 2.018(4) . ?
Cu6 O27 2.330(4) . ?
O19 Cu7 2.222(6) . ?
O19 Cu7' 2.426(11) . ?
O19 Na1 2.492(16) . ?
O35 H35 0.840(6) . ?
O36 H36 0.840(6) . ?
O37 H37 0.840(6) . ?
O38 C6 1.261(9) . ?
O39 C6 1.254(10) . ?
C1 C3' 1.39(4) . ?
C1 C2 1.399(18) . ?
C1 H1 0.9500 . ?
C2 C3 1.432(18) . ?
C2 C6 1.513(16) . ?
C3 C4 1.415(17) . ?
C3 C1' 1.43(4) . ?
C4 C5 1.381(15) . ?
C4 H4 0.9500 . ?
C5 C5' 1.39(2) . ?
C5 H5 0.9500 . ?
C1' C2' 1.40(3) . ?
C1' C4' 1.409(17) . ?
C2' C3' 1.40(3) . ?
C3' H3' 0.9500 . ?
C4' C5' 1.396(16) . ?
C4' H4' 0.9500 . ?
C5' H5' 0.9500 . ?
N1 C8 1.519(13) . ?
N1 H1A 0.9100 . ?
N1 H1B 0.9100 . ?
N2 C9 1.464(11) . ?
N2 H2A 0.9100 . ?
N2 H2B 0.9100 . ?
C7 C8 1.506(16) . ?
C7 H7A 0.9800 . ?
C7 H7B 0.9800 . ?
C7 H7C 0.9800 . ?
C8 C9 1.466(16) . ?
C8 H8 1.0000 . ?
C9 H9A 0.9900 . ?
C9 H9B 0.9900 . ?
N3 C11 1.472(12) . ?
N3 H3A 0.9100 . ?
N3 H3B 0.9100 . ?
N4 C12 1.497(12) . ?
N4 H4A 0.9100 . ?
N4 H4B 0.9100 . ?
C10 C11 1.485(15) . ?
C10 H10A 0.9800 . ?
C10 H10B 0.9800 . ?
C10 H10C 0.9800 . ?
C11 C12 1.473(16) . ?
C11 H11 1.0000 . ?
C12 H12A 0.9900 . ?
C12 H12B 0.9900 . ?
N3' C11' 1.497(12) . ?
N3' H3'A 0.9100 . ?
N3' H3'B 0.9100 . ?
N4' C12' 1.472(12) . ?
N4' H4'A 0.9100 . ?
N4' H4'B 0.9100 . ?
C10' C11' 1.493(16) . ?
C10' H10D 0.9800 . ?
C10' H10E 0.9800 . ?
C10' H10F 0.9800 . ?
C11' C12' 1.473(16) . ?
C11' H11' 1.0000 . ?
C12' H12C 0.9900 . ?
C12' H12D 0.9900 . ?
N5 C14 1.484(14) . ?
N5 H5A 0.9100 . ?
N5 H5B 0.9100 . ?
N6 C15 1.466(13) . ?
N6 H6A 0.9100 . ?
N6 H6B 0.9100 . ?
C13 C14 1.464(16) . ?
C13 H13A 0.9800 . ?
C13 H13B 0.9800 . ?
C13 H13C 0.9800 . ?
C14 C15 1.470(17) . ?
C14 H14 1.0000 . ?
C15 H15A 0.9900 . ?
C15 H15B 0.9900 . ?
N5' C14' 1.466(13) . ?
N5' H5'A 0.9100 . ?
N5' H5'B 0.9100 . ?
N6' C15' 1.484(14) . ?
N6' H6'A 0.9100 . ?
N6' H6'B 0.9100 . ?
C13' C14' 1.469(15) . ?
C13' H13D 0.9800 . ?
C13' H13E 0.9800 . ?
C13' H13F 0.9800 . ?
C14' C15' 1.470(17) . ?
C14' H14' 1.0000 . ?
C15' H15C 0.9900 . ?
C15' H15D 0.9900 . ?
C16 C17 1.523(18) . ?
C16 H16A 0.9800 . ?
C16 H16B 0.9800 . ?
C16 H16C 0.9800 . ?
C17 N7 1.432(17) . ?
C17 C18 1.520(17) . ?
C17 H17 1.0000 . ?
C18 N8 1.460(17) . ?
C18 H18A 0.9900 . ?
C18 H18B 0.9900 . ?
N7 Cu7 1.94(2) . ?
N7 H7D 0.9100 . ?
N7 H7E 0.9100 . ?
N8 Cu7 2.00(2) . ?
N8 H8A 0.9100 . ?
N8 H8B 0.9100 . ?
Cl1A Cu7 2.234(7) . ?
Cu7 O43 2.82(4) . ?
Cu7' O42 1.91(2) . ?
Cu7' O43A 2.80(3) . ?
Cl1 Na1 2.318(19) . ?
Na1 O47 2.59(2) . ?
Na1 O43B 2.83(5) . ?

loop_
_geom_torsion_atom_site_label_1
_geom_torsion_atom_site_label_2
_geom_torsion_atom_site_label_3
_geom_torsion_atom_site_label_4
_geom_torsion
_geom_torsion_site_symmetry_1
_geom_torsion_site_symmetry_2
_geom_torsion_site_symmetry_3
_geom_torsion_site_symmetry_4
_geom_torsion_publ_flag
O6 W3 O2 W2 133.2(6) . . . . ?
O11 W3 O2 W2 -42.8(10) . . . . ?
O10 W3 O2 W2 -125.6(6) . . . . ?
O3 W3 O2 W2 31.7(6) . . . . ?
O33 W3 O2 W2 -53.3(6) . . . . ?
O4 W1 O7 W4 165.6(3) . . . . ?
O12 W1 O7 W4 63.9(3) . . . . ?
O1 W1 O7 W4 -91.6(3) . . . . ?
O3 W1 O7 W4 -21.9(7) . . . . ?
O31 W1 O7 W4 -6.9(2) . . . . ?
O5 W2 O8 W5 -168.0(3) . . . . ?
O9 W2 O8 W5 -65.4(3) . . . . ?
O1 W2 O8 W5 89.7(3) . . . . ?
O2 W2 O8 W5 19.9(7) . . . . ?
O32 W2 O8 W5 5.6(2) . . . . ?
O5 W2 O9 W6 166.7(3) . . . . ?
O8 W2 O9 W6 63.7(3) . . . . ?
O1 W2 O9 W6 -27.1(7) . . . . ?
O2 W2 O9 W6 -91.6(3) . . . . ?
O32 W2 O9 W6 -7.6(2) . . . . ?
O4 W1 O12 W9 -168.2(3) . . . . ?
O7 W1 O12 W9 -67.9(3) . . . . ?
O1 W1 O12 W9 16.8(7) . . . . ?
O3 W1 O12 W9 89.6(3) . . . . ?
O31 W1 O12 W9 4.2(3) . . . . ?
O19 W4 O18 W9 178.0(3) . . . . ?
O25 W4 O18 W9 -77.3(3) . . . . ?
O13 W4 O18 W9 16.0(6) . . . . ?
O7 W4 O18 W9 80.6(3) . . . . ?
O31 W4 O18 W9 8.1(2) . . . . ?
O25 W4 O19 Cu7 -71.5(10) . . . . ?
O18 W4 O19 Cu7 24.7(10) . . . . ?
O13 W4 O19 Cu7 -162.3(9) . . . . ?
O7 W4 O19 Cu7 110.9(9) . . . . ?
O31 W4 O19 Cu7 87.7(14) . . . . ?
O25 W4 O19 Cu7' -167.1(14) . . . . ?
O18 W4 O19 Cu7' -70.9(14) . . . . ?
O13 W4 O19 Cu7' 102.1(14) . . . . ?
O7 W4 O19 Cu7' 15.3(14) . . . . ?
O31 W4 O19 Cu7' -8(2) . . . . ?
O25 W4 O19 Na1 -34.1(10) . . . . ?
O18 W4 O19 Na1 62.2(9) . . . . ?
O13 W4 O19 Na1 -124.9(9) . . . . ?
O7 W4 O19 Na1 148.4(9) . . . . ?
O31 W4 O19 Na1 125.1(11) . . . . ?
O26 W5 O20 Cu5 147.6(3) . . . 2_656 ?
O13 W5 O20 Cu5 -113.4(3) . . . 2_656 ?
O14 W5 O20 Cu5 54.4(3) . . . 2_656 ?
O8 W5 O20 Cu5 -27.8(3) . . . 2_656 ?
O19 W4 O25 Cu4 -54.6(4) . . . . ?
O18 W4 O25 Cu4 -157.1(4) . . . . ?
O13 W4 O25 Cu4 45.9(4) . . . . ?
O7 W4 O25 Cu4 119.0(5) . . . . ?
O31 W4 O25 Cu4 129.2(4) . . . . ?
O19 W4 O25 Cu1 145.0(3) . . . . ?
O18 W4 O25 Cu1 42.6(3) . . . . ?
O13 W4 O25 Cu1 -114.5(3) . . . . ?
O7 W4 O25 Cu1 -41.4(7) . . . . ?
O31 W4 O25 Cu1 -31.1(3) . . . . ?
O20 W5 O26 Cu3 -146.1(3) . . . . ?
O13 W5 O26 Cu3 112.0(4) . . . . ?
O14 W5 O26 Cu3 -45.8(4) . . . . ?
O8 W5 O26 Cu3 22.4(7) . . . . ?
O32 W5 O26 Cu3 28.3(3) . . . . ?
O21 W6 O27 Cu3 150.4(4) . . . . ?
O14 W6 O27 Cu3 47.0(4) . . . . ?
O15 W6 O27 Cu3 -108.7(4) . . . . ?
O9 W6 O27 Cu3 -24.3(7) . . . . ?
O32 W6 O27 Cu3 -26.2(3) . . . . ?
O21 W6 O27 Cu6 -67.2(3) . . . . ?
O14 W6 O27 Cu6 -170.6(3) . . . . ?
O15 W6 O27 Cu6 33.7(3) . . . . ?
O9 W6 O27 Cu6 118.1(4) . . . . ?
O32 W6 O27 Cu6 116.2(2) . . . . ?
O22 W7 O28 Cu2 -141.5(3) . . . . ?
O15 W7 O28 Cu2 117.5(3) . . . . ?
O16 W7 O28 Cu2 -38.5(3) . . . . ?
O10 W7 O28 Cu2 34.3(7) . . . . ?
O33 W7 O28 Cu2 34.9(3) . . . . ?
O22 W7 O28 Cu6 59.6(3) . . . . ?
O15 W7 O28 Cu6 -41.3(3) . . . . ?
O16 W7 O28 Cu6 162.7(3) . . . . ?
O10 W7 O28 Cu6 -124.5(5) . . . . ?
O33 W7 O28 Cu6 -124.0(3) . . . . ?
O23 W8 O29 Cu2 142.8(3) . . . . ?
O16 W8 O29 Cu2 40.1(3) . . . . ?
O17 W8 O29 Cu2 -116.2(3) . . . . ?
O11 W8 O29 Cu2 -31.7(7) . . . . ?
O33 W8 O29 Cu2 -33.9(3) . . . . ?
O23 W8 O29 Cu5 -58.6(3) . . . . ?
O16 W8 O29 Cu5 -161.2(3) . . . . ?
O17 W8 O29 Cu5 42.4(3) . . . . ?
O11 W8 O29 Cu5 126.9(5) . . . . ?
O33 W8 O29 Cu5 124.7(3) . . . . ?
O24 W9 O30 Cu1 -150.1(4) . . . . ?
O17 W9 O30 Cu1 109.4(4) . . . . ?
O18 W9 O30 Cu1 -48.3(4) . . . . ?
O12 W9 O30 Cu1 22.8(8) . . . . ?
O31 W9 O30 Cu1 25.2(4) . . . . ?
O24 W9 O30 Cu5 65.9(3) . . . . ?
O17 W9 O30 Cu5 -34.7(3) . . . . ?
O18 W9 O30 Cu5 167.6(2) . . . . ?
O12 W9 O30 Cu5 -121.3(4) . . . . ?
O31 W9 O30 Cu5 -118.9(2) . . . . ?
O34 P1 O31 W9 -56.3(3) . . . . ?
O33 P1 O31 W9 64.3(3) . . . . ?
O32 P1 O31 W9 -178.1(2) . . . . ?
O34 P1 O31 W4 58.5(3) . . . . ?
O33 P1 O31 W4 179.1(2) . . . . ?
O32 P1 O31 W4 -63.3(3) . . . . ?
O34 P1 O31 W1 -177.9(2) . . . . ?
O33 P1 O31 W1 -57.3(3) . . . . ?
O32 P1 O31 W1 60.3(3) . . . . ?
O34 P1 O32 W5 -57.3(3) . . . . ?
O33 P1 O32 W5 -179.0(2) . . . . ?
O31 P1 O32 W5 63.2(3) . . . . ?
O34 P1 O32 W6 61.0(3) . . . . ?
O33 P1 O32 W6 -60.8(3) . . . . ?
O31 P1 O32 W6 -178.5(2) . . . . ?
O34 P1 O32 W2 -178.3(2) . . . . ?
O33 P1 O32 W2 59.9(3) . . . . ?
O31 P1 O32 W2 -57.9(3) . . . . ?
O34 P1 O33 W8 56.5(3) . . . . ?
O31 P1 O33 W8 -63.7(3) . . . . ?
O32 P1 O33 W8 179.1(2) . . . . ?
O34 P1 O33 W7 -62.3(3) . . . . ?
O31 P1 O33 W7 177.5(2) . . . . ?
O32 P1 O33 W7 60.4(3) . . . . ?
O34 P1 O33 W3 177.7(3) . . . . ?
O31 P1 O33 W3 57.5(3) . . . . ?
O32 P1 O33 W3 -59.6(3) . . . . ?
O33 P1 O34 Cu1 -118.9(3) . . . . ?
O31 P1 O34 Cu1 0.8(4) . . . . ?
O32 P1 O34 Cu1 120.3(3) . . . . ?
O33 P1 O34 Cu3 116.5(3) . . . . ?
O31 P1 O34 Cu3 -123.8(3) . . . . ?
O32 P1 O34 Cu3 -4.3(3) . . . . ?
O33 P1 O34 Cu2 5.7(3) . . . . ?
O31 P1 O34 Cu2 125.3(3) . . . . ?
O32 P1 O34 Cu2 -115.2(3) . . . . ?
C3' C1 C2 C3 3(4) . . . . ?
C3' C1 C2 C6 -176(3) . . . . ?
C1 C2 C3 C4 175(3) . . . . ?
C6 C2 C3 C4 -6(5) . . . . ?
C1 C2 C3 C1' 0(4) . . . . ?
C6 C2 C3 C1' 179(2) . . . . ?
C2 C3 C4 C5 -178(3) . . . . ?
C1' C3 C4 C5 -3(4) . . . . ?
C3 C4 C5 C5' 4(3) . . . . ?
C4 C3 C1' C2' -179(3) . . . . ?
C2 C3 C1' C2' -4(4) . . . . ?
C4 C3 C1' C4' 3(4) . . . . ?
C2 C3 C1' C4' 179(3) . . . . ?
C4' C1' C2' C3' -178(3) . . . . ?
C3 C1' C2' C3' 5(4) . . . . ?
C2 C1 C3' C2' -1(5) . . . . ?
C1' C2' C3' C1 -2(4) . . . . ?
C2' C1' C4' C5' 177(2) . . . . ?
C3 C1' C4' C5' -5(4) . . . . ?
C4 C5 C5' C4' -6(3) . . . . ?
C1' C4' C5' C5 7(3) . . . . ?
Cu4 O39 C6 O38 13.1(13) . . . . ?
Cu4 O39 C6 C2 -157.3(9) . . . . ?
Cu1 O38 C6 O39 -15.8(12) . . . . ?
Cu1 O38 C6 C2 154.9(9) . . . . ?
C1 C2 C6 O39 -57(2) . . . . ?
C3 C2 C6 O39 124(3) . . . . ?
C1 C2 C6 O38 131(2) . . . . ?
C3 C2 C6 O38 -48(3) . . . . ?
Cu4 N1 C8 C9 -40.8(12) . . . . ?
Cu4 N1 C8 C7 -174.7(12) . . . . ?
Cu4 N2 C9 C8 -36.3(13) . . . . ?
C7 C8 C9 N2 -179.6(14) . . . . ?
N1 C8 C9 N2 50.9(14) . . . . ?
Cu5 N3 C11 C12 42.2(8) . . . . ?
Cu5 N3 C11 C10 162.1(9) . . . . ?
N3 C11 C12 N4 -54.6(9) . . . . ?
C10 C11 C12 N4 178.0(8) . . . . ?
Cu5 N4 C12 C11 40.4(8) . . . . ?
Cu5 N3' C11' C12' 40.4(8) . . . . ?
Cu5 N3' C11' C10' 152.1(15) . . . . ?
Cu5 N4' C12' C11' 42.2(8) . . . . ?
C10' C11' C12' N4' 173.8(12) . . . . ?
N3' C11' C12' N4' -54.6(9) . . . . ?
Cu6 N5 C14 C13 -180(2) . . . . ?
Cu6 N5 C14 C15 35.4(13) . . . . ?
Cu6 N6 C15 C14 44.2(12) . . . . ?
C13 C14 C15 N6 159.9(16) . . . . ?
N5 C14 C15 N6 -52.7(15) . . . . ?
Cu6 N5' C14' C13' -171.1(16) . . . . ?
Cu6 N5' C14' C15' 44.2(12) . . . . ?
N5' C14' C15' N6' -52.7(15) . . . . ?
C13' C14' C15' N6' 159.6(16) . . . . ?
Cu6 N6' C15' C14' 35.4(13) . . . . ?
N7 C17 C18 N8 -40(3) . . . . ?
C16 C17 C18 N8 -166(3) . . . . ?
C18 C17 N7 Cu7 27(3) . . . . ?
C16 C17 N7 Cu7 152(2) . . . . ?
C17 C18 N8 Cu7 31(2) . . . . ?
